data_7021612
loop_
_publ_author_name
'Moriuchi, Toshiyuki'
'Ikeuchi, Kousuke'
'Hirao, Toshikazu'

_publ_section_title
;
 Synthesis of vanadium(v) hydrazido complexes with
 tris(2-hydroxyphenyl)amine ligands.
;
_journal_issue 33
_journal_name_full 'Dalton transactions (Cambridge, England : 2003)'
_journal_page_first 11824
_journal_page_last 11830
_journal_paper_doi 10.1039/c3dt50533b
_journal_volume 42
_journal_year 2013
_chemical_formula_moiety 'C30 H22 N3 O3 V'
_chemical_formula_sum 'C30 H22 N3 O3 V'
_chemical_formula_weight 523.45
_chemical_name_systematic
;
?
;
_space_group_IT_number 14
_symmetry_cell_setting monoclinic
_symmetry_Int_Tables_number 14
_symmetry_space_group_name_Hall '-P 2yn'
_symmetry_space_group_name_H-M 'P 1 21/n 1'
_atom_sites_solution_hydrogens geom
_atom_sites_solution_primary direct
_atom_sites_solution_secondary difmap
_audit_creation_method SHELXL-97
_cell_angle_alpha 90.00
_cell_angle_beta 99.487(2)
_cell_angle_gamma 90.00
_cell_formula_units_Z 8
_cell_length_a 20.7200(15)
_cell_length_b 9.1557(6)
_cell_length_c 25.6467(18)
_cell_measurement_reflns_used 26273
_cell_measurement_temperature 123(2)
_cell_measurement_theta_max 27.47
_cell_measurement_theta_min 2.99
_cell_volume 4798.8(6)
_computing_cell_refinement 'Rigaku/RAPID Diffractometer Control'
_computing_data_collection 'Rigaku/RAPID Diffractometer Control'
_computing_publication_material 'SHELXL-97 and modified'
_computing_structure_refinement 'SHELXL-97 (Sheldrick, 1997)'
_computing_structure_solution 'SHELXS-97 (Sheldrick, 1990)'
_diffrn_ambient_temperature 123(2)
_diffrn_detector_area_resol_mean 10.00
_diffrn_measured_fraction_theta_full 0.995
_diffrn_measured_fraction_theta_max 0.995
_diffrn_measurement_device_type 'Rigaku R-AXIS RAPID'
_diffrn_measurement_method \w
_diffrn_radiation_detector 'imaging plate'
_diffrn_radiation_monochromator graphite
_diffrn_radiation_source 'fine-focus sealed tube'
_diffrn_radiation_type MoK\a
_diffrn_radiation_wavelength 0.71075
_diffrn_reflns_av_R_equivalents 0.2158
_diffrn_reflns_av_sigmaI/netI 0.1333
_diffrn_reflns_limit_h_max 24
_diffrn_reflns_limit_h_min -24
_diffrn_reflns_limit_k_max 10
_diffrn_reflns_limit_k_min -10
_diffrn_reflns_limit_l_max 30
_diffrn_reflns_limit_l_min -30
_diffrn_reflns_number 54207
_diffrn_reflns_theta_full 25.00
_diffrn_reflns_theta_max 25.00
_diffrn_reflns_theta_min 3.01
_exptl_absorpt_coefficient_mu 0.453
_exptl_absorpt_correction_T_max 0.9910
_exptl_absorpt_correction_T_min 0.8762
_exptl_absorpt_correction_type multi-scan
_exptl_absorpt_process_details
;
Higashi, T. (1999). Abscor - Empirical Absorption Correction based on
Fourier Series Approximation. Rigaku Corporation, Tokyo, Japan.
;
_exptl_crystal_colour brown
_exptl_crystal_density_diffrn 1.449
_exptl_crystal_density_method 'not measured'
_exptl_crystal_description platelet
_exptl_crystal_F_000 2160
_exptl_crystal_size_max 0.30
_exptl_crystal_size_mid 0.12
_exptl_crystal_size_min 0.02
_refine_diff_density_max 0.600
_refine_diff_density_min -0.923
_refine_diff_density_rms 0.092
_refine_ls_extinction_method none
_refine_ls_goodness_of_fit_ref 0.982
_refine_ls_hydrogen_treatment constr
_refine_ls_matrix_type full
_refine_ls_number_parameters 667
_refine_ls_number_reflns 8399
_refine_ls_number_restraints 0
_refine_ls_restrained_S_all 0.982
_refine_ls_R_factor_all 0.1421
_refine_ls_R_factor_gt 0.0662
_refine_ls_shift/su_max 0.000
_refine_ls_shift/su_mean 0.000
_refine_ls_structure_factor_coef Fsqd
_refine_ls_weighting_details 'calc w=1/[\s^2^(Fo^2^)+(0.0740P)^2^+0.0000P] where P=(Fo^2^+2Fc^2^)/3'
_refine_ls_weighting_scheme calc
_refine_ls_wR_factor_gt 0.1352
_refine_ls_wR_factor_ref 0.1766
_reflns_number_gt 4451
_reflns_number_total 8399
_reflns_threshold_expression >2sigma(I)
_cod_data_source_file c3dt50533b.txt
_cod_data_source_block 5b(CCDC-925609)
_cod_database_code 7021612

loop_
_symmetry_equiv_pos_as_xyz
'x, y, z'
'-x+1/2, y+1/2, -z+1/2'
'-x, -y, -z'
'x-1/2, -y-1/2, z-1/2'

loop_
_atom_site_label
_atom_site_type_symbol
_atom_site_fract_x
_atom_site_fract_y
_atom_site_fract_z
_atom_site_U_iso_or_equiv
_atom_site_adp_type
_atom_site_occupancy
_atom_site_symmetry_multiplicity
_atom_site_calc_flag
_atom_site_refinement_flags
V1 V 0.33687(4) 0.32309(10) 0.60527(4) 0.0298(3) Uani 1 1 d .
V2 V 0.11334(4) 1.12143(10) 0.34987(3) 0.0289(3) Uani 1 1 d .
O1 O 0.29435(16) 0.4487(4) 0.55495(13) 0.0308(8) Uani 1 1 d .
O2 O 0.34402(16) 0.3535(4) 0.67710(13) 0.0346(9) Uani 1 1 d .
O3 O 0.40666(15) 0.2265(4) 0.58439(13) 0.0309(8) Uani 1 1 d .
O4 O 0.11647(16) 1.1270(4) 0.27902(13) 0.0331(9) Uani 1 1 d .
O5 O 0.18022(15) 1.2143(3) 0.39447(13) 0.0299(8) Uani 1 1 d .
O6 O 0.07920(16) 0.9675(4) 0.38232(14) 0.0352(9) Uani 1 1 d .
N1 N 0.40965(19) 0.5082(4) 0.61541(15) 0.0250(10) Uani 1 1 d .
N2 N 0.28370(18) 0.1833(4) 0.60275(16) 0.0277(10) Uani 1 1 d .
N3 N 0.2413(2) 0.0783(5) 0.60604(16) 0.0309(10) Uani 1 1 d .
N4 N 0.19474(19) 0.9580(4) 0.34618(16) 0.0259(10) Uani 1 1 d .
N5 N 0.05527(18) 1.2522(4) 0.34802(16) 0.0277(10) Uani 1 1 d .
N6 N 0.01588(19) 1.3619(5) 0.33207(16) 0.0310(10) Uani 1 1 d .
C1 C 0.3745(2) 0.6288(5) 0.5859(2) 0.0273(12) Uani 1 1 d .
C2 C 0.3163(3) 0.5909(6) 0.5540(2) 0.0307(13) Uani 1 1 d .
C3 C 0.2807(2) 0.6924(6) 0.5215(2) 0.0321(13) Uani 1 1 d .
H3 H 0.2420 0.6644 0.4984 0.039 Uiso 1 1 calc R
C4 C 0.3022(3) 0.8360(6) 0.5229(2) 0.0333(13) Uani 1 1 d .
H4 H 0.2781 0.9068 0.5006 0.040 Uiso 1 1 calc R
C5 C 0.3586(2) 0.8767(6) 0.5565(2) 0.0325(13) Uani 1 1 d .
H5 H 0.3726 0.9757 0.5579 0.039 Uiso 1 1 calc R
C6 C 0.3944(3) 0.7736(6) 0.5881(2) 0.0344(13) Uani 1 1 d .
H6 H 0.4328 0.8019 0.6114 0.041 Uiso 1 1 calc R
C7 C 0.4267(2) 0.5291(5) 0.6723(2) 0.0291(12) Uani 1 1 d .
C8 C 0.3899(2) 0.4476(6) 0.7024(2) 0.0300(12) Uani 1 1 d .
C9 C 0.4000(3) 0.4606(6) 0.7569(2) 0.0354(13) Uani 1 1 d .
H9 H 0.3737 0.4073 0.7772 0.042 Uiso 1 1 calc R
C10 C 0.4489(3) 0.5521(6) 0.7815(2) 0.0392(14) Uani 1 1 d .
H10 H 0.4562 0.5612 0.8189 0.047 Uiso 1 1 calc R
C11 C 0.4872(2) 0.6302(6) 0.7520(2) 0.0366(14) Uani 1 1 d .
H11 H 0.5210 0.6917 0.7693 0.044 Uiso 1 1 calc R
C12 C 0.4766(2) 0.6194(5) 0.6975(2) 0.0309(12) Uani 1 1 d .
H12 H 0.5030 0.6730 0.6773 0.037 Uiso 1 1 calc R
C13 C 0.4643(2) 0.4539(5) 0.59034(19) 0.0265(12) Uani 1 1 d .
C14 C 0.4593(2) 0.3069(6) 0.57556(19) 0.0275(12) Uani 1 1 d .
C15 C 0.5074(2) 0.2433(6) 0.55154(19) 0.0303(12) Uani 1 1 d .
H15 H 0.5041 0.1435 0.5413 0.036 Uiso 1 1 calc R
C16 C 0.5607(2) 0.3268(6) 0.5426(2) 0.0350(13) Uani 1 1 d .
H16 H 0.5941 0.2835 0.5264 0.042 Uiso 1 1 calc R
C17 C 0.5652(2) 0.4730(6) 0.5572(2) 0.0326(13) Uani 1 1 d .
H17 H 0.6017 0.5295 0.5511 0.039 Uiso 1 1 calc R
C18 C 0.5166(2) 0.5362(6) 0.5806(2) 0.0293(12) Uani 1 1 d .
H18 H 0.5192 0.6366 0.5900 0.035 Uiso 1 1 calc R
C19 C 0.1770(2) 0.0920(5) 0.5754(2) 0.0275(12) Uani 1 1 d .
C20 C 0.1703(3) 0.1665(6) 0.5275(2) 0.0334(13) Uani 1 1 d .
H20 H 0.2078 0.1996 0.5141 0.040 Uiso 1 1 calc R
C21 C 0.1084(3) 0.1916(6) 0.4999(2) 0.0344(13) Uani 1 1 d .
H21 H 0.1032 0.2431 0.4673 0.041 Uiso 1 1 calc R
C22 C 0.0535(3) 0.1425(6) 0.5193(2) 0.0351(13) Uani 1 1 d .
H22 H 0.0109 0.1605 0.5001 0.042 Uiso 1 1 calc R
C23 C 0.0610(3) 0.0680(6) 0.5662(2) 0.0346(13) Uani 1 1 d .
H23 H 0.0234 0.0345 0.5794 0.041 Uiso 1 1 calc R
C24 C 0.1227(2) 0.0405(5) 0.5948(2) 0.0294(12) Uani 1 1 d .
H24 H 0.1276 -0.0126 0.6270 0.035 Uiso 1 1 calc R
C25 C 0.2565(2) -0.0276(6) 0.6479(2) 0.0283(12) Uani 1 1 d .
C26 C 0.2905(2) 0.0177(6) 0.6960(2) 0.0364(14) Uani 1 1 d .
H26 H 0.3027 0.1172 0.7018 0.044 Uiso 1 1 calc R
C27 C 0.3065(3) -0.0849(7) 0.7358(2) 0.0476(16) Uani 1 1 d .
H27 H 0.3298 -0.0551 0.7691 0.057 Uiso 1 1 calc R
C28 C 0.2893(3) -0.2291(7) 0.7277(3) 0.0522(17) Uani 1 1 d .
H28 H 0.3012 -0.2987 0.7550 0.063 Uiso 1 1 calc R
C29 C 0.2544(3) -0.2722(6) 0.6793(2) 0.0416(15) Uani 1 1 d .
H29 H 0.2415 -0.3713 0.6738 0.050 Uiso 1 1 calc R
C30 C 0.2381(2) -0.1721(6) 0.6389(2) 0.0359(13) Uani 1 1 d .
H30 H 0.2148 -0.2019 0.6056 0.043 Uiso 1 1 calc R
C31 C 0.1977(2) 0.9431(5) 0.2895(2) 0.0273(12) Uani 1 1 d .
C32 C 0.1544(2) 1.0322(5) 0.2565(2) 0.0287(12) Uani 1 1 d .
C33 C 0.1490(3) 1.0211(6) 0.2021(2) 0.0351(13) Uani 1 1 d .
H33 H 0.1178 1.0783 0.1796 0.042 Uiso 1 1 calc R
C34 C 0.1891(3) 0.9270(6) 0.1810(2) 0.0394(14) Uani 1 1 d .
H34 H 0.1855 0.9198 0.1437 0.047 Uiso 1 1 calc R
C35 C 0.2345(3) 0.8423(6) 0.2130(2) 0.0415(15) Uani 1 1 d .
H35 H 0.2628 0.7794 0.1978 0.050 Uiso 1 1 calc R
C36 C 0.2387(3) 0.8496(6) 0.2674(2) 0.0395(14) Uani 1 1 d .
H36 H 0.2696 0.7908 0.2896 0.047 Uiso 1 1 calc R
C37 C 0.2523(2) 1.0226(5) 0.3787(2) 0.0277(12) Uani 1 1 d .
C38 C 0.2408(2) 1.1524(5) 0.40423(19) 0.0266(12) Uani 1 1 d .
C39 C 0.2906(2) 1.2186(6) 0.43922(19) 0.0302(12) Uani 1 1 d .
H39 H 0.2823 1.3051 0.4575 0.036 Uiso 1 1 calc R
C40 C 0.3529(2) 1.1570(6) 0.4472(2) 0.0328(13) Uani 1 1 d .
H40 H 0.3872 1.2018 0.4710 0.039 Uiso 1 1 calc R
C41 C 0.3649(2) 1.0314(6) 0.4209(2) 0.0357(14) Uani 1 1 d .
H41 H 0.4077 0.9911 0.4259 0.043 Uiso 1 1 calc R
C42 C 0.3147(2) 0.9637(6) 0.3871(2) 0.0344(13) Uani 1 1 d .
H42 H 0.3231 0.8760 0.3696 0.041 Uiso 1 1 calc R
C43 C 0.1720(2) 0.8251(5) 0.3698(2) 0.0294(12) Uani 1 1 d .
C44 C 0.1123(3) 0.8375(6) 0.3879(2) 0.0319(13) Uani 1 1 d .
C45 C 0.0860(3) 0.7176(6) 0.4102(2) 0.0401(14) Uani 1 1 d .
H45 H 0.0448 0.7249 0.4216 0.048 Uiso 1 1 calc R
C46 C 0.1203(3) 0.5881(6) 0.4157(2) 0.0416(15) Uani 1 1 d .
H46 H 0.1028 0.5069 0.4317 0.050 Uiso 1 1 calc R
C47 C 0.1798(3) 0.5742(6) 0.3983(2) 0.0413(15) Uani 1 1 d .
H47 H 0.2026 0.4839 0.4021 0.050 Uiso 1 1 calc R
C48 C 0.2057(3) 0.6928(6) 0.3754(2) 0.0367(14) Uani 1 1 d .
H48 H 0.2466 0.6840 0.3634 0.044 Uiso 1 1 calc R
C49 C 0.0204(2) 1.4209(6) 0.2808(2) 0.0318(13) Uani 1 1 d .
C50 C 0.0793(3) 1.4800(6) 0.2726(2) 0.0398(14) Uani 1 1 d .
H50 H 0.1151 1.4867 0.3008 0.048 Uiso 1 1 calc R
C51 C 0.0855(3) 1.5296(6) 0.2223(2) 0.0467(16) Uani 1 1 d .
H51 H 0.1256 1.5706 0.2160 0.056 Uiso 1 1 calc R
C52 C 0.0332(3) 1.5187(6) 0.1820(2) 0.0446(15) Uani 1 1 d .
H52 H 0.0373 1.5518 0.1476 0.054 Uiso 1 1 calc R
C53 C -0.0253(3) 1.4602(6) 0.1910(2) 0.0387(14) Uani 1 1 d .
H53 H -0.0614 1.4546 0.1629 0.046 Uiso 1 1 calc R
C54 C -0.0317(3) 1.4096(6) 0.2407(2) 0.0370(14) Uani 1 1 d .
H54 H -0.0717 1.3676 0.2469 0.044 Uiso 1 1 calc R
C55 C -0.0336(2) 1.4021(6) 0.36202(19) 0.0279(12) Uani 1 1 d .
C56 C -0.0470(2) 1.3114(6) 0.4015(2) 0.0318(13) Uani 1 1 d .
H56 H -0.0240 1.2219 0.4085 0.038 Uiso 1 1 calc R
C57 C -0.0942(2) 1.3514(6) 0.4310(2) 0.0398(14) Uani 1 1 d .
H57 H -0.1033 1.2894 0.4586 0.048 Uiso 1 1 calc R
C58 C -0.1285(3) 1.4809(6) 0.4207(2) 0.0399(14) Uani 1 1 d .
H58 H -0.1614 1.5073 0.4407 0.048 Uiso 1 1 calc R
C59 C -0.1143(3) 1.5717(6) 0.3808(2) 0.0390(14) Uani 1 1 d .
H59 H -0.1379 1.6602 0.3732 0.047 Uiso 1 1 calc R
C60 C -0.0658(2) 1.5341(6) 0.3519(2) 0.0330(13) Uani 1 1 d .
H60 H -0.0548 1.5981 0.3255 0.040 Uiso 1 1 calc R

loop_
_atom_site_aniso_label
_atom_site_aniso_U_11
_atom_site_aniso_U_22
_atom_site_aniso_U_33
_atom_site_aniso_U_23
_atom_site_aniso_U_13
_atom_site_aniso_U_12
V1 0.0241(5) 0.0330(5) 0.0311(5) -0.0011(4) 0.0011(4) -0.0025(4)
V2 0.0228(5) 0.0337(5) 0.0290(5) 0.0019(4) 0.0006(4) 0.0024(4)
O1 0.028(2) 0.030(2) 0.032(2) 0.0022(17) -0.0017(16) -0.0016(16)
O2 0.033(2) 0.041(2) 0.030(2) -0.0017(18) 0.0061(17) -0.0108(17)
O3 0.0228(19) 0.034(2) 0.036(2) -0.0047(17) 0.0032(16) -0.0039(16)
O4 0.032(2) 0.039(2) 0.025(2) 0.0002(17) -0.0034(16) 0.0087(17)
O5 0.0216(19) 0.0295(19) 0.037(2) -0.0006(17) 0.0003(16) 0.0009(15)
O6 0.026(2) 0.036(2) 0.044(2) 0.0067(18) 0.0054(17) 0.0046(17)
N1 0.026(2) 0.030(2) 0.019(2) -0.0009(19) 0.0020(18) 0.0029(19)
N2 0.020(2) 0.030(2) 0.034(3) -0.004(2) 0.0058(19) -0.0094(19)
N3 0.029(2) 0.035(3) 0.029(3) -0.003(2) 0.005(2) -0.002(2)
N4 0.026(2) 0.027(2) 0.023(2) -0.0019(19) 0.0005(19) -0.0022(19)
N5 0.022(2) 0.031(2) 0.029(2) 0.000(2) 0.0017(19) 0.0089(19)
N6 0.026(2) 0.037(3) 0.029(3) 0.006(2) 0.000(2) 0.006(2)
C1 0.026(3) 0.026(3) 0.029(3) 0.002(2) 0.004(2) 0.001(2)
C2 0.037(3) 0.031(3) 0.026(3) 0.000(3) 0.012(3) -0.003(3)
C3 0.028(3) 0.037(3) 0.029(3) 0.001(3) 0.001(2) 0.005(3)
C4 0.037(3) 0.036(3) 0.028(3) 0.003(3) 0.008(3) 0.007(3)
C5 0.033(3) 0.030(3) 0.034(3) -0.003(3) 0.006(3) 0.000(2)
C6 0.027(3) 0.044(3) 0.032(3) 0.000(3) 0.003(2) 0.001(3)
C7 0.021(3) 0.035(3) 0.029(3) -0.005(3) -0.001(2) 0.003(2)
C8 0.022(3) 0.037(3) 0.030(3) -0.006(3) 0.003(2) 0.001(2)
C9 0.038(3) 0.042(3) 0.026(3) -0.001(3) 0.006(3) -0.001(3)
C10 0.032(3) 0.054(4) 0.030(3) -0.004(3) -0.001(3) 0.001(3)
C11 0.027(3) 0.044(3) 0.036(3) -0.010(3) -0.003(3) -0.004(3)
C12 0.029(3) 0.034(3) 0.028(3) -0.004(3) 0.001(2) 0.000(2)
C13 0.026(3) 0.033(3) 0.020(3) -0.002(2) 0.003(2) 0.000(2)
C14 0.022(3) 0.032(3) 0.026(3) 0.002(2) -0.003(2) -0.004(2)
C15 0.030(3) 0.031(3) 0.029(3) -0.003(2) 0.002(2) -0.002(2)
C16 0.024(3) 0.045(4) 0.036(3) 0.000(3) 0.003(2) 0.005(3)
C17 0.028(3) 0.038(3) 0.031(3) 0.002(3) 0.003(2) -0.004(3)
C18 0.020(3) 0.033(3) 0.034(3) 0.000(3) 0.001(2) -0.004(2)
C19 0.024(3) 0.029(3) 0.028(3) -0.003(2) 0.002(2) 0.000(2)
C20 0.032(3) 0.040(3) 0.030(3) 0.000(3) 0.010(3) -0.003(3)
C21 0.036(3) 0.038(3) 0.028(3) -0.001(3) 0.000(3) 0.000(3)
C22 0.027(3) 0.041(3) 0.035(3) -0.003(3) -0.002(3) -0.002(3)
C23 0.029(3) 0.036(3) 0.036(3) 0.001(3) -0.002(3) -0.006(2)
C24 0.028(3) 0.035(3) 0.025(3) 0.003(2) 0.007(2) -0.004(2)
C25 0.022(3) 0.036(3) 0.028(3) 0.001(3) 0.006(2) 0.002(2)
C26 0.031(3) 0.037(3) 0.039(4) 0.003(3) 0.001(3) -0.005(3)
C27 0.045(4) 0.050(4) 0.042(4) 0.011(3) -0.012(3) -0.008(3)
C28 0.040(4) 0.055(4) 0.061(5) 0.021(4) 0.005(3) 0.007(3)
C29 0.045(4) 0.026(3) 0.053(4) 0.002(3) 0.005(3) 0.000(3)
C30 0.033(3) 0.033(3) 0.042(4) -0.001(3) 0.007(3) 0.002(3)
C31 0.030(3) 0.021(3) 0.031(3) -0.003(2) 0.005(2) 0.000(2)
C32 0.020(3) 0.032(3) 0.034(3) -0.004(3) 0.004(2) 0.003(2)
C33 0.035(3) 0.041(3) 0.028(3) -0.002(3) 0.001(3) -0.002(3)
C34 0.043(4) 0.049(4) 0.027(3) -0.009(3) 0.008(3) -0.004(3)
C35 0.044(4) 0.047(4) 0.034(3) -0.011(3) 0.007(3) 0.011(3)
C36 0.043(3) 0.041(3) 0.033(3) -0.004(3) 0.002(3) 0.014(3)
C37 0.023(3) 0.029(3) 0.031(3) 0.006(2) 0.004(2) 0.001(2)
C38 0.019(3) 0.032(3) 0.028(3) 0.004(2) 0.001(2) -0.003(2)
C39 0.029(3) 0.039(3) 0.021(3) -0.001(2) 0.000(2) -0.004(2)
C40 0.025(3) 0.040(3) 0.030(3) 0.010(3) -0.004(2) -0.003(2)
C41 0.021(3) 0.044(3) 0.040(4) 0.010(3) -0.003(3) 0.001(3)
C42 0.029(3) 0.035(3) 0.039(3) 0.004(3) 0.003(3) 0.004(3)
C43 0.032(3) 0.026(3) 0.029(3) 0.001(2) 0.003(2) -0.003(2)
C44 0.034(3) 0.035(3) 0.024(3) 0.001(3) -0.003(2) -0.005(3)
C45 0.038(3) 0.040(3) 0.041(4) 0.006(3) 0.006(3) -0.004(3)
C46 0.048(4) 0.032(3) 0.041(4) 0.002(3) -0.003(3) -0.014(3)
C47 0.045(4) 0.033(3) 0.042(4) 0.004(3) -0.005(3) 0.000(3)
C48 0.037(3) 0.036(3) 0.035(3) 0.001(3) -0.003(3) 0.004(3)
C49 0.027(3) 0.037(3) 0.031(3) 0.003(3) 0.003(2) 0.008(2)
C50 0.026(3) 0.051(4) 0.041(4) 0.005(3) 0.000(3) 0.007(3)
C51 0.039(4) 0.056(4) 0.048(4) 0.017(3) 0.015(3) 0.005(3)
C52 0.050(4) 0.049(4) 0.038(4) 0.004(3) 0.013(3) 0.016(3)
C53 0.047(4) 0.034(3) 0.032(3) -0.005(3) -0.003(3) 0.006(3)
C54 0.037(3) 0.042(3) 0.029(3) 0.004(3) -0.004(3) 0.001(3)
C55 0.019(3) 0.037(3) 0.026(3) -0.003(3) -0.004(2) 0.002(2)
C56 0.027(3) 0.037(3) 0.030(3) 0.002(3) -0.001(2) -0.001(2)
C57 0.027(3) 0.056(4) 0.036(3) 0.001(3) 0.005(3) -0.005(3)
C58 0.032(3) 0.050(4) 0.038(4) -0.013(3) 0.007(3) 0.001(3)
C59 0.033(3) 0.038(3) 0.045(4) -0.007(3) 0.002(3) 0.005(3)
C60 0.033(3) 0.030(3) 0.035(3) 0.001(3) 0.003(3) 0.000(2)

loop_
_atom_type_symbol
_atom_type_description
_atom_type_scat_dispersion_real
_atom_type_scat_dispersion_imag
_atom_type_scat_source
C C 0.0033 0.0016 'International Tables Vol C Tables 4.2.6.8 and 6.1.1.4'
H H 0.0000 0.0000 'International Tables Vol C Tables 4.2.6.8 and 6.1.1.4'
O O 0.0106 0.0060 'International Tables Vol C Tables 4.2.6.8 and 6.1.1.4'
N N 0.0061 0.0033 'International Tables Vol C Tables 4.2.6.8 and 6.1.1.4'
V V 0.3005 0.5294 'International Tables Vol C Tables 4.2.6.8 and 6.1.1.4'

loop_
_geom_angle_atom_site_label_1
_geom_angle_atom_site_label_2
_geom_angle_atom_site_label_3
_geom_angle
N2 V1 O1 102.33(18)
N2 V1 O2 95.59(17)
O1 V1 O2 123.79(16)
N2 V1 O3 99.42(17)
O1 V1 O3 113.74(15)
O2 V1 O3 115.06(16)
N2 V1 N1 175.63(18)
O1 V1 N1 81.08(14)
O2 V1 N1 80.18(14)
O3 V1 N1 81.52(14)
N5 V2 O4 95.39(17)
N5 V2 O6 103.30(17)
O4 V2 O6 123.42(16)
N5 V2 O5 98.56(17)
O4 V2 O5 117.08(15)
O6 V2 O5 112.16(16)
N5 V2 N4 174.57(17)
O4 V2 N4 80.12(14)
O6 V2 N4 81.81(14)
O5 V2 N4 80.95(14)
C2 O1 V1 118.7(3)
C8 O2 V1 120.3(3)
C14 O3 V1 118.3(3)
C32 O4 V2 121.4(3)
C38 O5 V2 119.7(3)
C44 O6 V2 119.4(3)
C7 N1 C1 115.9(4)
C7 N1 C13 113.8(4)
C1 N1 C13 112.4(4)
C7 N1 V1 105.2(3)
C1 N1 V1 104.0(3)
C13 N1 V1 104.1(3)
N3 N2 V1 173.7(4)
N2 N3 C19 118.1(4)
N2 N3 C25 118.2(4)
C19 N3 C25 122.4(4)
C37 N4 C31 115.9(4)
C37 N4 C43 112.8(4)
C31 N4 C43 113.5(4)
C37 N4 V2 104.6(3)
C31 N4 V2 104.8(3)
C43 N4 V2 103.7(3)
N6 N5 V2 161.8(3)
N5 N6 C55 119.6(4)
N5 N6 C49 116.1(4)
C55 N6 C49 123.8(4)
C2 C1 C6 119.1(5)
C2 C1 N1 115.3(4)
C6 C1 N1 125.6(5)
C3 C2 O1 120.1(5)
C3 C2 C1 121.0(5)
O1 C2 C1 118.9(5)
C2 C3 C4 119.1(5)
C2 C3 H3 120.5
C4 C3 H3 120.5
C5 C4 C3 120.4(5)
C5 C4 H4 119.8
C3 C4 H4 119.8
C6 C5 C4 119.9(5)
C6 C5 H5 120.1
C4 C5 H5 120.1
C5 C6 C1 120.3(5)
C5 C6 H6 119.9
C1 C6 H6 119.9
C8 C7 C12 119.6(5)
C8 C7 N1 114.9(4)
C12 C7 N1 125.5(5)
O2 C8 C9 120.8(5)
O2 C8 C7 118.6(4)
C9 C8 C7 120.6(5)
C8 C9 C10 119.4(5)
C8 C9 H9 120.3
C10 C9 H9 120.3
C11 C10 C9 120.4(5)
C11 C10 H10 119.8
C9 C10 H10 119.8
C10 C11 C12 120.4(5)
C10 C11 H11 119.8
C12 C11 H11 119.8
C11 C12 C7 119.5(5)
C11 C12 H12 120.2
C7 C12 H12 120.2
C18 C13 C14 120.3(5)
C18 C13 N1 125.3(4)
C14 C13 N1 114.4(4)
O3 C14 C15 120.0(4)
O3 C14 C13 120.1(4)
C15 C14 C13 119.9(5)
C14 C15 C16 119.4(5)
C14 C15 H15 120.3
C16 C15 H15 120.3
C17 C16 C15 120.3(5)
C17 C16 H16 119.8
C15 C16 H16 119.8
C18 C17 C16 119.9(5)
C18 C17 H17 120.0
C16 C17 H17 120.0
C13 C18 C17 120.1(5)
C13 C18 H18 120.0
C17 C18 H18 120.0
C24 C19 C20 120.9(5)
C24 C19 N3 120.5(5)
C20 C19 N3 118.4(4)
C21 C20 C19 119.0(5)
C21 C20 H20 120.5
C19 C20 H20 120.5
C20 C21 C22 120.7(5)
C20 C21 H21 119.7
C22 C21 H21 119.7
C23 C22 C21 119.6(5)
C23 C22 H22 120.2
C21 C22 H22 120.2
C22 C23 C24 121.1(5)
C22 C23 H23 119.5
C24 C23 H23 119.5
C19 C24 C23 118.7(5)
C19 C24 H24 120.7
C23 C24 H24 120.7
C26 C25 C30 121.4(5)
C26 C25 N3 118.7(5)
C30 C25 N3 119.9(5)
C25 C26 C27 118.6(5)
C25 C26 H26 120.7
C27 C26 H26 120.7
C28 C27 C26 121.0(6)
C28 C27 H27 119.5
C26 C27 H27 119.5
C27 C28 C29 119.5(6)
C27 C28 H28 120.2
C29 C28 H28 120.2
C30 C29 C28 120.6(5)
C30 C29 H29 119.7
C28 C29 H29 119.7
C29 C30 C25 118.9(5)
C29 C30 H30 120.6
C25 C30 H30 120.6
C32 C31 C36 119.3(5)
C32 C31 N4 114.7(4)
C36 C31 N4 126.0(5)
O4 C32 C33 121.2(5)
O4 C32 C31 118.4(5)
C33 C32 C31 120.4(5)
C34 C33 C32 119.5(5)
C34 C33 H33 120.3
C32 C33 H33 120.3
C33 C34 C35 121.1(5)
C33 C34 H34 119.4
C35 C34 H34 119.4
C34 C35 C36 119.7(5)
C34 C35 H35 120.2
C36 C35 H35 120.2
C35 C36 C31 119.9(5)
C35 C36 H36 120.0
C31 C36 H36 120.0
C42 C37 C38 119.0(5)
C42 C37 N4 125.7(5)
C38 C37 N4 115.2(4)
O5 C38 C39 120.1(5)
O5 C38 C37 119.4(4)
C39 C38 C37 120.5(4)
C38 C39 C40 119.4(5)
C38 C39 H39 120.3
C40 C39 H39 120.3
C41 C40 C39 120.3(5)
C41 C40 H40 119.9
C39 C40 H40 119.9
C40 C41 C42 120.2(5)
C40 C41 H41 119.9
C42 C41 H41 119.9
C37 C42 C41 120.6(5)
C37 C42 H42 119.7
C41 C42 H42 119.7
C44 C43 C48 119.6(5)
C44 C43 N4 115.6(4)
C48 C43 N4 124.8(4)
O6 C44 C45 120.4(5)
O6 C44 C43 119.5(4)
C45 C44 C43 120.1(5)
C46 C45 C44 119.5(5)
C46 C45 H45 120.2
C44 C45 H45 120.2
C45 C46 C47 121.1(5)
C45 C46 H46 119.4
C47 C46 H46 119.4
C46 C47 C48 119.6(5)
C46 C47 H47 120.2
C48 C47 H47 120.2
C47 C48 C43 120.0(5)
C47 C48 H48 120.0
C43 C48 H48 120.0
C54 C49 C50 121.5(5)
C54 C49 N6 119.8(5)
C50 C49 N6 118.6(5)
C49 C50 C51 119.2(5)
C49 C50 H50 120.4
C51 C50 H50 120.4
C52 C51 C50 119.5(5)
C52 C51 H51 120.2
C50 C51 H51 120.2
C51 C52 C53 120.5(6)
C51 C52 H52 119.7
C53 C52 H52 119.7
C52 C53 C54 120.3(5)
C52 C53 H53 119.8
C54 C53 H53 119.8
C49 C54 C53 119.0(5)
C49 C54 H54 120.5
C53 C54 H54 120.5
C56 C55 C60 121.1(5)
C56 C55 N6 119.5(4)
C60 C55 N6 119.4(4)
C55 C56 C57 119.5(5)
C55 C56 H56 120.3
C57 C56 H56 120.3
C56 C57 C58 120.6(5)
C56 C57 H57 119.7
C58 C57 H57 119.7
C57 C58 C59 119.3(5)
C57 C58 H58 120.4
C59 C58 H58 120.4
C60 C59 C58 120.4(5)
C60 C59 H59 119.8
C58 C59 H59 119.8
C55 C60 C59 119.0(5)
C55 C60 H60 120.5
C59 C60 H60 120.5

loop_
_geom_bond_atom_site_label_1
_geom_bond_atom_site_label_2
_geom_bond_distance
V1 N2 1.683(4)
V1 O1 1.841(3)
V1 O2 1.845(3)
V1 O3 1.848(3)
V1 N1 2.255(4)
V2 N5 1.692(4)
V2 O4 1.830(3)
V2 O6 1.836(3)
V2 O5 1.852(3)
V2 N4 2.268(4)
O1 C2 1.380(6)
O2 C8 1.365(6)
O3 C14 1.365(5)
O4 C32 1.361(5)
O5 C38 1.361(5)
O6 C44 1.369(6)
N1 C7 1.456(6)
N1 C1 1.463(6)
N1 C13 1.478(6)
N2 N3 1.315(5)
N3 C19 1.435(6)
N3 C25 1.442(6)
N4 C37 1.462(6)
N4 C31 1.471(6)
N4 C43 1.472(6)
N5 N6 1.316(5)
N6 C55 1.427(6)
N6 C49 1.439(6)
C1 C2 1.386(7)
C1 C6 1.386(7)
C2 C3 1.378(7)
C3 C4 1.386(7)
C3 H3 0.9500
C4 C5 1.384(7)
C4 H4 0.9500
C5 C6 1.378(7)
C5 H5 0.9500
C6 H6 0.9500
C7 C8 1.389(7)
C7 C12 1.395(7)
C8 C9 1.384(7)
C9 C10 1.384(7)
C9 H9 0.9500
C10 C11 1.382(7)
C10 H10 0.9500
C11 C12 1.383(7)
C11 H11 0.9500
C12 H12 0.9500
C13 C18 1.375(6)
C13 C14 1.397(7)
C14 C15 1.385(7)
C15 C16 1.393(7)
C15 H15 0.9500
C16 C17 1.389(7)
C16 H16 0.9500
C17 C18 1.382(7)
C17 H17 0.9500
C18 H18 0.9500
C19 C24 1.386(6)
C19 C20 1.391(7)
C20 C21 1.379(7)
C20 H20 0.9500
C21 C22 1.389(7)
C21 H21 0.9500
C22 C23 1.369(7)
C22 H22 0.9500
C23 C24 1.388(7)
C23 H23 0.9500
C24 H24 0.9500
C25 C26 1.380(7)
C25 C30 1.386(7)
C26 C27 1.386(7)
C26 H26 0.9500
C27 C28 1.375(8)
C27 H27 0.9500
C28 C29 1.387(8)
C28 H28 0.9500
C29 C30 1.382(7)
C29 H29 0.9500
C30 H30 0.9500
C31 C32 1.391(7)
C31 C36 1.392(7)
C32 C33 1.386(7)
C33 C34 1.368(7)
C33 H33 0.9500
C34 C35 1.381(7)
C34 H34 0.9500
C35 C36 1.385(7)
C35 H35 0.9500
C36 H36 0.9500
C37 C42 1.385(7)
C37 C38 1.397(7)
C38 C39 1.391(7)
C39 C40 1.391(7)
C39 H39 0.9500
C40 C41 1.377(7)
C40 H40 0.9500
C41 C42 1.386(7)
C41 H41 0.9500
C42 H42 0.9500
C43 C44 1.395(7)
C43 C48 1.395(7)
C44 C45 1.390(7)
C45 C46 1.377(7)
C45 H45 0.9500
C46 C47 1.385(7)
C46 H46 0.9500
C47 C48 1.385(7)
C47 H47 0.9500
C48 H48 0.9500
C49 C54 1.367(7)
C49 C50 1.382(7)
C50 C51 1.392(7)
C50 H50 0.9500
C51 C52 1.373(8)
C51 H51 0.9500
C52 C53 1.379(7)
C52 H52 0.9500
C53 C54 1.383(7)
C53 H53 0.9500
C54 H54 0.9500
C55 C56 1.374(7)
C55 C60 1.385(7)
C56 C57 1.379(7)
C56 H56 0.9500
C57 C58 1.386(7)
C57 H57 0.9500
C58 C59 1.387(7)
C58 H58 0.9500
C59 C60 1.387(7)
C59 H59 0.9500
C60 H60 0.9500

loop_
_geom_torsion_atom_site_label_1
_geom_torsion_atom_site_label_2
_geom_torsion_atom_site_label_3
_geom_torsion_atom_site_label_4
_geom_torsion
N2 V1 O1 C2 165.5(3)
O2 V1 O1 C2 60.1(4)
O3 V1 O1 C2 -88.3(3)
N1 V1 O1 C2 -11.7(3)
N2 V1 O2 C8 171.3(4)
O1 V1 O2 C8 -79.8(4)
O3 V1 O2 C8 68.2(4)
N1 V1 O2 C8 -7.6(3)
N2 V1 O3 C14 172.9(3)
O1 V1 O3 C14 64.9(4)
O2 V1 O3 C14 -86.3(3)
N1 V1 O3 C14 -11.4(3)
N5 V2 O4 C32 -175.7(4)
O6 V2 O4 C32 -65.8(4)
O5 V2 O4 C32 81.9(4)
N4 V2 O4 C32 7.4(3)
N5 V2 O5 C38 -174.5(3)
O4 V2 O5 C38 -73.9(4)
O6 V2 O5 C38 77.3(3)
N4 V2 O5 C38 0.0(3)
N5 V2 O6 C44 176.3(3)
O4 V2 O6 C44 70.6(4)
O5 V2 O6 C44 -78.5(4)
N4 V2 O6 C44 -1.8(3)
O1 V1 N1 C7 134.6(3)
O2 V1 N1 C7 7.9(3)
O3 V1 N1 C7 -109.5(3)
O1 V1 N1 C1 12.4(3)
O2 V1 N1 C1 -114.4(3)
O3 V1 N1 C1 128.2(3)
O1 V1 N1 C13 -105.5(3)
O2 V1 N1 C13 127.8(3)
O3 V1 N1 C13 10.3(3)
O4 V2 N4 C37 117.4(3)
O6 V2 N4 C37 -116.5(3)
O5 V2 N4 C37 -2.3(3)
O4 V2 N4 C31 -5.0(3)
O6 V2 N4 C31 121.1(3)
O5 V2 N4 C31 -124.7(3)
O4 V2 N4 C43 -124.3(3)
O6 V2 N4 C43 1.9(3)
O5 V2 N4 C43 116.0(3)
O4 V2 N5 N6 -16.7(12)
O6 V2 N5 N6 -143.0(11)
O5 V2 N5 N6 101.7(12)
V2 N5 N6 C55 172.9(9)
V2 N5 N6 C49 1.1(14)
C7 N1 C1 C2 -126.4(5)
C13 N1 C1 C2 100.4(5)
V1 N1 C1 C2 -11.5(5)
C7 N1 C1 C6 52.9(6)
C13 N1 C1 C6 -80.3(6)
V1 N1 C1 C6 167.7(4)
V1 O1 C2 C3 -171.6(4)
V1 O1 C2 C1 8.6(6)
C6 C1 C2 C3 5.0(8)
N1 C1 C2 C3 -175.7(4)
C6 C1 C2 O1 -175.2(4)
N1 C1 C2 O1 4.1(7)
O1 C2 C3 C4 177.1(4)
C1 C2 C3 C4 -3.2(8)
C2 C3 C4 C5 0.0(7)
C3 C4 C5 C6 1.3(8)
C4 C5 C6 C1 0.6(8)
C2 C1 C6 C5 -3.7(7)
N1 C1 C6 C5 177.1(4)
C1 N1 C7 C8 106.9(5)
C13 N1 C7 C8 -120.6(5)
V1 N1 C7 C8 -7.3(5)
C1 N1 C7 C12 -74.6(6)
C13 N1 C7 C12 57.9(6)
V1 N1 C7 C12 171.2(4)
V1 O2 C8 C9 -173.6(4)
V1 O2 C8 C7 5.7(6)
C12 C7 C8 O2 -176.1(4)
N1 C7 C8 O2 2.5(6)
C12 C7 C8 C9 3.2(8)
N1 C7 C8 C9 -178.2(4)
O2 C8 C9 C10 177.1(5)
C7 C8 C9 C10 -2.2(8)
C8 C9 C10 C11 0.2(8)
C9 C10 C11 C12 0.8(8)
C10 C11 C12 C7 0.2(8)
C8 C7 C12 C11 -2.2(7)
N1 C7 C12 C11 179.4(5)
C7 N1 C13 C18 -75.2(6)
C1 N1 C13 C18 59.1(6)
V1 N1 C13 C18 170.9(4)
C7 N1 C13 C14 105.8(5)
C1 N1 C13 C14 -120.0(5)
V1 N1 C13 C14 -8.1(5)
V1 O3 C14 C15 -169.2(4)
V1 O3 C14 C13 10.3(6)
C18 C13 C14 O3 -178.7(4)
N1 C13 C14 O3 0.3(7)
C18 C13 C14 C15 0.8(7)
N1 C13 C14 C15 179.8(4)
O3 C14 C15 C16 179.8(4)
C13 C14 C15 C16 0.3(7)
C14 C15 C16 C17 -0.6(8)
C15 C16 C17 C18 -0.1(8)
C14 C13 C18 C17 -1.5(8)
N1 C13 C18 C17 179.6(5)
C16 C17 C18 C13 1.2(8)
N2 N3 C19 C24 -145.2(5)
C25 N3 C19 C24 21.4(7)
N2 N3 C19 C20 30.6(6)
C25 N3 C19 C20 -162.8(4)
C24 C19 C20 C21 1.5(7)
N3 C19 C20 C21 -174.4(4)
C19 C20 C21 C22 -0.5(8)
C20 C21 C22 C23 -0.2(8)
C21 C22 C23 C24 0.0(8)
C20 C19 C24 C23 -1.7(7)
N3 C19 C24 C23 174.0(4)
C22 C23 C24 C19 1.0(8)
N2 N3 C25 C26 34.4(6)
C19 N3 C25 C26 -132.2(5)
N2 N3 C25 C30 -144.2(5)
C19 N3 C25 C30 49.2(6)
C30 C25 C26 C27 0.2(8)
N3 C25 C26 C27 -178.4(5)
C25 C26 C27 C28 0.2(8)
C26 C27 C28 C29 -1.0(9)
C27 C28 C29 C30 1.4(9)
C28 C29 C30 C25 -1.0(8)
C26 C25 C30 C29 0.2(7)
N3 C25 C30 C29 178.7(4)
C37 N4 C31 C32 -112.3(5)
C43 N4 C31 C32 114.8(5)
V2 N4 C31 C32 2.4(5)
C37 N4 C31 C36 68.1(6)
C43 N4 C31 C36 -64.8(6)
V2 N4 C31 C36 -177.2(4)
V2 O4 C32 C33 169.8(4)
V2 O4 C32 C31 -8.5(6)
C36 C31 C32 O4 -177.5(4)
N4 C31 C32 O4 2.9(6)
C36 C31 C32 C33 4.2(7)
N4 C31 C32 C33 -175.4(4)
O4 C32 C33 C34 178.4(5)
C31 C32 C33 C34 -3.3(8)
C32 C33 C34 C35 0.3(8)
C33 C34 C35 C36 1.7(9)
C34 C35 C36 C31 -0.7(8)
C32 C31 C36 C35 -2.2(8)
N4 C31 C36 C35 177.4(5)
C31 N4 C37 C42 -63.4(6)
C43 N4 C37 C42 69.8(6)
V2 N4 C37 C42 -178.2(4)
C31 N4 C37 C38 119.0(5)
C43 N4 C37 C38 -107.8(5)
V2 N4 C37 C38 4.2(5)
V2 O5 C38 C39 -177.6(3)
V2 O5 C38 C37 2.7(6)
C42 C37 C38 O5 177.4(4)
N4 C37 C38 O5 -4.9(6)
C42 C37 C38 C39 -2.4(7)
N4 C37 C38 C39 175.3(4)
O5 C38 C39 C40 -177.6(4)
C37 C38 C39 C40 2.2(7)
C38 C39 C40 C41 -0.2(7)
C39 C40 C41 C42 -1.5(8)
C38 C37 C42 C41 0.7(8)
N4 C37 C42 C41 -176.8(5)
C40 C41 C42 C37 1.2(8)
C37 N4 C43 C44 110.8(5)
C31 N4 C43 C44 -114.8(5)
V2 N4 C43 C44 -1.7(5)
C37 N4 C43 C48 -68.6(6)
C31 N4 C43 C48 65.8(6)
V2 N4 C43 C48 178.9(4)
V2 O6 C44 C45 -177.2(4)
V2 O6 C44 C43 1.4(6)
C48 C43 C44 O6 -180.0(4)
N4 C43 C44 O6 0.6(7)
C48 C43 C44 C45 -1.4(8)
N4 C43 C44 C45 179.2(4)
O6 C44 C45 C46 -179.6(5)
C43 C44 C45 C46 1.8(8)
C44 C45 C46 C47 -1.4(9)
C45 C46 C47 C48 0.6(9)
C46 C47 C48 C43 -0.2(8)
C44 C43 C48 C47 0.6(8)
N4 C43 C48 C47 179.9(5)
N5 N6 C49 C54 115.0(5)
C55 N6 C49 C54 -56.4(7)
N5 N6 C49 C50 -61.0(6)
C55 N6 C49 C50 127.7(5)
C54 C49 C50 C51 0.3(8)
N6 C49 C50 C51 176.2(5)
C49 C50 C51 C52 -0.1(9)
C50 C51 C52 C53 0.5(9)
C51 C52 C53 C54 -1.0(8)
C50 C49 C54 C53 -0.8(8)
N6 C49 C54 C53 -176.7(5)
C52 C53 C54 C49 1.1(8)
N5 N6 C55 C56 -11.2(7)
C49 N6 C55 C56 159.9(5)
N5 N6 C55 C60 166.7(4)
C49 N6 C55 C60 -22.2(7)
C60 C55 C56 C57 1.2(7)
N6 C55 C56 C57 179.0(5)
C55 C56 C57 C58 0.7(8)
C56 C57 C58 C59 -0.9(8)
C57 C58 C59 C60 -0.7(8)
C56 C55 C60 C59 -2.8(8)
N6 C55 C60 C59 179.3(5)
C58 C59 C60 C55 2.5(8)
